data_7715042
loop_
_publ_author_name
'Sharma, Mitu'
'Perkins, Amanda M.'
'Awoyemi, Raymond Femi'
'Schmittou, Allison N.'
'Raju, Selvam'
'Pierce, Brad S.'
'Donnadieu, Bruno'
'Wipf, David O.'
'Stokes, Sean L.'
'Emerson, Joseph P.'

_publ_section_title
;
 Three water-soluble copper(II) <i>N</i>-heterocyclic carbene complexes:
 toward copper-catalyzed ketone reduction under sustainable conditions.
;
_journal_issue 7
_journal_name_full 'Dalton transactions (Cambridge, England : 2003)'
_journal_page_first 3180
_journal_page_last 3190
_journal_paper_doi 10.1039/d3dt03406b
_journal_volume 53
_journal_year 2024
_chemical_formula_moiety 'C17 H17 Cu F6 N4 O2 P'
_chemical_formula_sum 'C17 H17 Cu F6 N4 O2 P'
_chemical_formula_weight 517.85
_space_group_crystal_system monoclinic
_space_group_IT_number 14
_space_group_name_Hall '-P 2ybc'
_space_group_name_H-M_alt 'P 1 21/c 1'
_atom_sites_solution_hydrogens geom
_audit_creation_method SHELXL-2018/3
_audit_update_record
;
2023-05-15 deposited with the CCDC.	2023-12-12 downloaded from the CCDC.
;
_cell_angle_alpha 90
_cell_angle_beta 103.6770(14)
_cell_angle_gamma 90
_cell_formula_units_Z 4
_cell_length_a 13.0314(3)
_cell_length_b 17.4564(4)
_cell_length_c 9.0216(2)
_cell_measurement_reflns_used 1866
_cell_measurement_temperature 100(2)
_cell_measurement_theta_max 74.489
_cell_measurement_theta_min 3.490
_cell_volume 1994.05(8)
_computing_cell_refinement 'APEX4 v2021 4.0'
_computing_data_collection 'APEX4 v2021.4.0'
_computing_data_reduction 'Saint, APEX v2021.4.0.'
_computing_molecular_graphics 'Mercury V.4.2.0,POV-Ray v 3.7'
_computing_publication_material 'APEX3 v202.4.0'
_computing_structure_refinement SHELXTL-2018/3
_computing_structure_solution SHELXT
_diffrn_ambient_temperature 100(2)
_diffrn_measured_fraction_theta_full 0.997
_diffrn_measured_fraction_theta_max 0.995
_diffrn_measurement_device_type 'Bruker AXS D8 Venture  '
_diffrn_measurement_method 'profile data from \q/2\q scans'
_diffrn_radiation_type CuK\a
_diffrn_radiation_wavelength 1.54178
_diffrn_reflns_av_R_equivalents 0.0817
_diffrn_reflns_av_unetI/netI 0.0472
_diffrn_reflns_Laue_measured_fraction_full 0.997
_diffrn_reflns_Laue_measured_fraction_max 0.995
_diffrn_reflns_limit_h_max 16
_diffrn_reflns_limit_h_min -16
_diffrn_reflns_limit_k_max 21
_diffrn_reflns_limit_k_min -21
_diffrn_reflns_limit_l_max 11
_diffrn_reflns_limit_l_min -10
_diffrn_reflns_number 23796
_diffrn_reflns_point_group_measured_fraction_full 0.997
_diffrn_reflns_point_group_measured_fraction_max 0.995
_diffrn_reflns_theta_full 67.679
_diffrn_reflns_theta_max 74.489
_diffrn_reflns_theta_min 3.490
_exptl_absorpt_coefficient_mu 3.045
_exptl_absorpt_correction_T_max 0.936
_exptl_absorpt_correction_T_min 0.793
_exptl_absorpt_correction_type multi-scan
_exptl_absorpt_process_details Sadabs
_exptl_crystal_colour green
_exptl_crystal_density_diffrn 1.725
_exptl_crystal_description platelet
_exptl_crystal_F_000 1044
_exptl_crystal_size_max 0.080
_exptl_crystal_size_mid 0.043
_exptl_crystal_size_min 0.022
_refine_diff_density_max 0.738
_refine_diff_density_min -0.403
_refine_diff_density_rms 0.095
_refine_ls_extinction_method none
_refine_ls_goodness_of_fit_ref 1.099
_refine_ls_hydrogen_treatment constr
_refine_ls_matrix_type full
_refine_ls_number_parameters 281
_refine_ls_number_reflns 4057
_refine_ls_number_restraints 0
_refine_ls_restrained_S_all 1.099
_refine_ls_R_factor_all 0.0814
_refine_ls_R_factor_gt 0.0568
_refine_ls_shift/su_max 0.013
_refine_ls_shift/su_mean 0.001
_refine_ls_structure_factor_coef Fsqd
_refine_ls_weighting_details 'w=1/[\s^2^(Fo^2^)+8.2561P] where P=(Fo^2^+2Fc^2^)/3'
_refine_ls_weighting_scheme calc
_refine_ls_wR_factor_gt 0.1018
_refine_ls_wR_factor_ref 0.1126
_reflns_Friedel_coverage 0.000
_reflns_number_gt 3172
_reflns_number_total 4057
_reflns_threshold_expression 'I > 2\s(I)'
_cod_data_source_file d3dt03406b2.cif
_cod_data_source_block C_JE_002
_cod_depositor_comments 'Adding full bibliography for 7715042--7715043.cif.'
_cod_original_sg_symbol_H-M 'P 21/c'
_cod_database_code 7715042
_shelx_space_group_comment
;
The symmetry employed for this shelxl refinement is uniquely defined
by the following loop, which should always be used as a source of
symmetry information in preference to the above space-group names.
They are only intended as comments.
;
_shelx_estimated_absorpt_t_min 0.793
_shelx_estimated_absorpt_t_max 0.936

loop_
_space_group_symop_operation_xyz
'x, y, z'
'-x, y+1/2, -z+1/2'
'-x, -y, -z'
'x, -y-1/2, z-1/2'

loop_
_atom_site_label
_atom_site_type_symbol
_atom_site_fract_x
_atom_site_fract_y
_atom_site_fract_z
_atom_site_U_iso_or_equiv
_atom_site_adp_type
_atom_site_occupancy
_atom_site_site_symmetry_order
_atom_site_calc_flag
_atom_site_refinement_flags_posn
_atom_site_refinement_flags_adp
_atom_site_refinement_flags_occupancy
_atom_site_disorder_assembly
_atom_site_disorder_group
Cu1 Cu 0.18235(4) 0.28742(3) 0.67082(6) 0.01493(14) Uani 1 1 d . . . . .
N1 N 0.0410(2) 0.33250(18) 0.5469(3) 0.0175(7) Uani 1 1 d . . . . .
N2 N 0.2175(3) 0.43563(18) 0.5398(3) 0.0167(7) Uani 1 1 d . . . . .
N3 N 0.3315(3) 0.24787(19) 0.7925(4) 0.0186(7) Uani 1 1 d . . . . .
N4 N 0.3335(2) 0.41344(18) 0.7458(4) 0.0179(7) Uani 1 1 d . . . . .
C1 C -0.0476(3) 0.2961(2) 0.5619(5) 0.0203(8) Uani 1 1 d . . . . .
H1 H -0.042762 0.260966 0.643704 0.024 Uiso 1 1 calc R U . . .
C2 C -0.1444(3) 0.3079(2) 0.4635(5) 0.0254(9) Uani 1 1 d . . . . .
H2 H -0.204976 0.280732 0.476133 0.030 Uiso 1 1 calc R U . . .
C3 C -0.1519(3) 0.3599(3) 0.3461(5) 0.0272(9) Uani 1 1 d . . . . .
H3 H -0.217291 0.367998 0.274509 0.033 Uiso 1 1 calc R U . . .
C4 C -0.0631(3) 0.3998(2) 0.3345(5) 0.0232(9) Uani 1 1 d . . . . .
H4 H -0.067567 0.437415 0.257198 0.028 Uiso 1 1 calc R U . . .
C5 C 0.0331(3) 0.3851(2) 0.4357(4) 0.0170(8) Uani 1 1 d . . . . .
C6 C 0.1298(3) 0.4247(2) 0.4073(4) 0.0191(8) Uani 1 1 d . . . . .
H6A H 0.155746 0.394679 0.330531 0.023 Uiso 1 1 calc R U . . .
H6B H 0.108190 0.475606 0.362140 0.023 Uiso 1 1 calc R U . . .
C7 C 0.2882(3) 0.4959(2) 0.5590(5) 0.0204(8) Uani 1 1 d . . . . .
H7 H 0.286090 0.538524 0.492760 0.025 Uiso 1 1 calc R U . . .
C8 C 0.3611(3) 0.4824(2) 0.6903(5) 0.0227(9) Uani 1 1 d . . . . .
H8 H 0.419617 0.513933 0.735350 0.027 Uiso 1 1 calc R U . . .
C9 C 0.2460(3) 0.3853(2) 0.6543(4) 0.0178(8) Uani 1 1 d . . . . .
C10 C 0.3836(3) 0.3784(2) 0.8918(4) 0.0234(9) Uani 1 1 d . . . . .
H10A H 0.338636 0.387889 0.964375 0.028 Uiso 1 1 calc R U . . .
H10B H 0.452215 0.404039 0.932676 0.028 Uiso 1 1 calc R U . . .
C11 C 0.4024(3) 0.2930(2) 0.8846(4) 0.0201(8) Uani 1 1 d . . . . .
C12 C 0.4915(3) 0.2629(3) 0.9836(5) 0.0291(10) Uani 1 1 d . . . . .
H12 H 0.540185 0.295894 1.048640 0.035 Uiso 1 1 calc R U . . .
C13 C 0.5087(4) 0.1849(3) 0.9870(6) 0.0357(11) Uani 1 1 d . . . . .
H13 H 0.568785 0.163516 1.055115 0.043 Uiso 1 1 calc R U . . .
C14 C 0.4378(3) 0.1387(3) 0.8905(5) 0.0300(10) Uani 1 1 d . . . . .
H14 H 0.448379 0.084893 0.890072 0.036 Uiso 1 1 calc R U . . .
C15 C 0.3504(3) 0.1717(2) 0.7937(5) 0.0214(8) Uani 1 1 d . . . . .
H15 H 0.302068 0.139683 0.725722 0.026 Uiso 1 1 calc R U . . .
O1 O 0.1252(2) 0.18312(14) 0.6229(3) 0.0166(5) Uani 1 1 d . . . . .
O2 O 0.1438(2) 0.21544(16) 0.3936(3) 0.0200(6) Uani 1 1 d . . . . .
C16 C 0.1124(3) 0.1693(2) 0.4800(4) 0.0161(8) Uani 1 1 d . . . . .
C17 C 0.0559(3) 0.0973(2) 0.4195(5) 0.0225(8) Uani 1 1 d . . . . .
H17A H -0.020429 0.106752 0.392658 0.034 Uiso 1 1 calc R U . . .
H17B H 0.072274 0.057247 0.497551 0.034 Uiso 1 1 calc R U . . .
H17C H 0.078658 0.080776 0.328519 0.034 Uiso 1 1 calc R U . . .
P1 P 0.70589(8) 0.42517(6) 0.87247(12) 0.0235(2) Uani 1 1 d . . . . .
F1 F 0.6039(2) 0.44425(18) 0.7386(4) 0.0486(8) Uani 1 1 d . . . . .
F2 F 0.6397(3) 0.4436(2) 0.9958(4) 0.0592(10) Uani 1 1 d . . . . .
F3 F 0.8071(2) 0.4058(2) 1.0014(3) 0.0585(9) Uani 1 1 d . . . . .
F4 F 0.7705(2) 0.40664(19) 0.7471(3) 0.0474(8) Uani 1 1 d . . . . .
F5 F 0.7399(3) 0.51221(18) 0.8692(5) 0.0651(10) Uani 1 1 d . . . . .
F6 F 0.6688(3) 0.33882(17) 0.8676(4) 0.0556(9) Uani 1 1 d . . . . .

loop_
_atom_site_aniso_label
_atom_site_aniso_U_11
_atom_site_aniso_U_22
_atom_site_aniso_U_33
_atom_site_aniso_U_23
_atom_site_aniso_U_13
_atom_site_aniso_U_12
Cu1 0.0176(3) 0.0163(3) 0.0113(3) 0.0022(2) 0.0042(2) 0.0008(2)
N1 0.0203(16) 0.0197(16) 0.0139(15) 0.0001(13) 0.0068(13) 0.0027(13)
N2 0.0231(17) 0.0159(15) 0.0119(15) 0.0000(12) 0.0059(13) -0.0008(13)
N3 0.0198(16) 0.0223(17) 0.0157(16) 0.0042(13) 0.0081(13) 0.0019(13)
N4 0.0198(16) 0.0200(16) 0.0142(16) -0.0004(13) 0.0048(13) -0.0024(13)
C1 0.0203(19) 0.0201(19) 0.022(2) 0.0012(16) 0.0081(16) 0.0037(16)
C2 0.019(2) 0.032(2) 0.026(2) -0.0033(18) 0.0056(17) 0.0022(17)
C3 0.022(2) 0.034(2) 0.024(2) -0.0031(18) 0.0018(17) 0.0083(18)
C4 0.030(2) 0.022(2) 0.0155(19) 0.0010(16) 0.0017(16) 0.0063(17)
C5 0.024(2) 0.0165(18) 0.0110(18) -0.0049(14) 0.0047(15) 0.0024(15)
C6 0.026(2) 0.0192(19) 0.0113(18) -0.0008(15) 0.0035(15) 0.0005(16)
C7 0.028(2) 0.0156(18) 0.021(2) -0.0019(15) 0.0106(17) -0.0012(16)
C8 0.025(2) 0.022(2) 0.023(2) -0.0026(16) 0.0108(17) -0.0050(17)
C9 0.0209(19) 0.0202(19) 0.0140(18) -0.0007(15) 0.0075(15) 0.0022(15)
C10 0.025(2) 0.031(2) 0.0144(19) 0.0019(17) 0.0040(16) -0.0004(17)
C11 0.0194(19) 0.029(2) 0.0142(18) 0.0041(16) 0.0081(15) 0.0033(17)
C12 0.024(2) 0.034(2) 0.027(2) 0.0060(19) 0.0023(18) -0.0026(18)
C13 0.023(2) 0.049(3) 0.034(3) 0.017(2) 0.0035(19) 0.006(2)
C14 0.026(2) 0.032(2) 0.034(2) 0.015(2) 0.0119(19) 0.0074(19)
C15 0.021(2) 0.023(2) 0.024(2) 0.0030(16) 0.0125(17) 0.0026(16)
O1 0.0194(13) 0.0185(13) 0.0123(13) 0.0003(10) 0.0048(10) 0.0012(10)
O2 0.0266(14) 0.0234(14) 0.0125(12) 0.0002(11) 0.0095(11) -0.0055(12)
C16 0.0160(18) 0.0178(18) 0.0150(18) 0.0009(15) 0.0048(14) 0.0038(14)
C17 0.027(2) 0.023(2) 0.019(2) 0.0000(16) 0.0064(17) -0.0030(17)
P1 0.0212(5) 0.0273(5) 0.0220(5) 0.0002(4) 0.0052(4) -0.0015(4)
F1 0.0338(16) 0.0546(19) 0.0494(18) -0.0064(15) -0.0063(13) 0.0116(14)
F2 0.0518(19) 0.088(3) 0.0458(18) -0.0311(18) 0.0283(15) -0.0130(18)
F3 0.0372(17) 0.103(3) 0.0270(16) 0.0141(17) -0.0080(13) -0.0046(17)
F4 0.0438(17) 0.073(2) 0.0301(15) 0.0142(14) 0.0175(13) 0.0242(15)
F5 0.061(2) 0.0356(17) 0.099(3) -0.0048(18) 0.020(2) -0.0171(16)
F6 0.059(2) 0.0284(15) 0.082(2) 0.0021(16) 0.0223(18) -0.0069(14)

loop_
_atom_type_symbol
_atom_type_description
_atom_type_scat_dispersion_real
_atom_type_scat_dispersion_imag
_atom_type_scat_source
C C 0.0181 0.0091 'International Tables Vol C Tables 4.2.6.8 and 6.1.1.4'
H H 0.0000 0.0000 'International Tables Vol C Tables 4.2.6.8 and 6.1.1.4'
Cu Cu -1.9646 0.5888 'International Tables Vol C Tables 4.2.6.8 and 6.1.1.4'
F F 0.0727 0.0534 'International Tables Vol C Tables 4.2.6.8 and 6.1.1.4'
N N 0.0311 0.0180 'International Tables Vol C Tables 4.2.6.8 and 6.1.1.4'
P P 0.2955 0.4335 'International Tables Vol C Tables 4.2.6.8 and 6.1.1.4'
O O 0.0492 0.0322 'International Tables Vol C Tables 4.2.6.8 and 6.1.1.4'

loop_
_geom_angle_atom_site_label_1
_geom_angle_atom_site_label_2
_geom_angle_atom_site_label_3
_geom_angle
_geom_angle_site_symmetry_1
_geom_angle_site_symmetry_3
_geom_angle_publ_flag
C9 Cu1 O1 161.83(13) . . ?
C9 Cu1 N1 88.03(15) . . ?
O1 Cu1 N1 89.46(12) . . ?
C9 Cu1 N3 88.26(15) . . ?
O1 Cu1 N3 93.77(12) . . ?
N1 Cu1 N3 176.17(13) . . ?
C9 Cu1 O2 106.82(13) . 4_566 ?
O1 Cu1 O2 91.34(10) . 4_566 ?
N1 Cu1 O2 97.85(11) . 4_566 ?
N3 Cu1 O2 84.14(11) . 4_566 ?
C5 N1 C1 118.6(3) . . ?
C5 N1 Cu1 124.3(3) . . ?
C1 N1 Cu1 116.0(3) . . ?
C9 N2 C7 110.3(3) . . ?
C9 N2 C6 124.6(3) . . ?
C7 N2 C6 124.9(3) . . ?
C11 N3 C15 118.3(4) . . ?
C11 N3 Cu1 123.0(3) . . ?
C15 N3 Cu1 118.0(3) . . ?
C9 N4 C8 110.8(3) . . ?
C9 N4 C10 122.6(3) . . ?
C8 N4 C10 126.3(3) . . ?
N1 C1 C2 122.6(4) . . ?
N1 C1 H1 118.7 . . ?
C2 C1 H1 118.7 . . ?
C1 C2 C3 118.7(4) . . ?
C1 C2 H2 120.6 . . ?
C3 C2 H2 120.6 . . ?
C4 C3 C2 118.9(4) . . ?
C4 C3 H3 120.6 . . ?
C2 C3 H3 120.6 . . ?
C3 C4 C5 120.1(4) . . ?
C3 C4 H4 119.9 . . ?
C5 C4 H4 119.9 . . ?
N1 C5 C4 120.9(4) . . ?
N1 C5 C6 121.2(3) . . ?
C4 C5 C6 117.6(3) . . ?
N2 C6 C5 116.4(3) . . ?
N2 C6 H6A 108.2 . . ?
C5 C6 H6A 108.2 . . ?
N2 C6 H6B 108.2 . . ?
C5 C6 H6B 108.2 . . ?
H6A C6 H6B 107.3 . . ?
C8 C7 N2 106.6(3) . . ?
C8 C7 H7 126.7 . . ?
N2 C7 H7 126.7 . . ?
C7 C8 N4 106.2(3) . . ?
C7 C8 H8 126.9 . . ?
N4 C8 H8 126.9 . . ?
N4 C9 N2 106.0(3) . . ?
N4 C9 Cu1 127.0(3) . . ?
N2 C9 Cu1 126.7(3) . . ?
N4 C10 C11 114.6(3) . . ?
N4 C10 H10A 108.6 . . ?
C11 C10 H10A 108.6 . . ?
N4 C10 H10B 108.6 . . ?
C11 C10 H10B 108.6 . . ?
H10A C10 H10B 107.6 . . ?
N3 C11 C12 121.7(4) . . ?
N3 C11 C10 120.6(3) . . ?
C12 C11 C10 117.6(4) . . ?
C13 C12 C11 119.6(4) . . ?
C13 C12 H12 120.2 . . ?
C11 C12 H12 120.2 . . ?
C14 C13 C12 119.0(4) . . ?
C14 C13 H13 120.5 . . ?
C12 C13 H13 120.5 . . ?
C13 C14 C15 119.1(4) . . ?
C13 C14 H14 120.5 . . ?
C15 C14 H14 120.5 . . ?
N3 C15 C14 122.3(4) . . ?
N3 C15 H15 118.8 . . ?
C14 C15 H15 118.8 . . ?
C16 O1 Cu1 110.2(2) . . ?
C16 O2 Cu1 137.5(2) . 4_565 ?
O2 C16 O1 121.3(3) . . ?
O2 C16 C17 121.2(3) . . ?
O1 C16 C17 117.4(3) . . ?
C16 C17 H17A 109.5 . . ?
C16 C17 H17B 109.5 . . ?
H17A C17 H17B 109.5 . . ?
C16 C17 H17C 109.5 . . ?
H17A C17 H17C 109.5 . . ?
H17B C17 H17C 109.5 . . ?
F3 P1 F6 90.7(2) . . ?
F3 P1 F5 91.8(2) . . ?
F6 P1 F5 177.3(2) . . ?
F3 P1 F2 91.40(19) . . ?
F6 P1 F2 89.98(19) . . ?
F5 P1 F2 91.1(2) . . ?
F3 P1 F4 89.43(17) . . ?
F6 P1 F4 89.76(18) . . ?
F5 P1 F4 89.10(19) . . ?
F2 P1 F4 179.13(18) . . ?
F3 P1 F1 178.86(19) . . ?
F6 P1 F1 89.08(18) . . ?
F5 P1 F1 88.42(19) . . ?
F2 P1 F1 89.72(18) . . ?
F4 P1 F1 89.45(16) . . ?

loop_
_geom_bond_atom_site_label_1
_geom_bond_atom_site_label_2
_geom_bond_distance
_geom_bond_site_symmetry_2
_geom_bond_publ_flag
Cu1 C9 1.920(4) . ?
Cu1 O1 1.976(3) . ?
Cu1 N1 2.071(3) . ?
Cu1 N3 2.109(3) . ?
Cu1 O2 2.184(2) 4_566 ?
N1 C5 1.346(5) . ?
N1 C1 1.352(5) . ?
N2 C9 1.340(5) . ?
N2 C7 1.383(5) . ?
N2 C6 1.457(5) . ?
N3 C11 1.342(5) . ?
N3 C15 1.351(5) . ?
N4 C9 1.333(5) . ?
N4 C8 1.384(5) . ?
N4 C10 1.459(5) . ?
C1 C2 1.376(6) . ?
C1 H1 0.9500 . ?
C2 C3 1.381(6) . ?
C2 H2 0.9500 . ?
C3 C4 1.375(6) . ?
C3 H3 0.9500 . ?
C4 C5 1.388(5) . ?
C4 H4 0.9500 . ?
C5 C6 1.512(5) . ?
C6 H6A 0.9900 . ?
C6 H6B 0.9900 . ?
C7 C8 1.352(6) . ?
C7 H7 0.9500 . ?
C8 H8 0.9500 . ?
C10 C11 1.516(6) . ?
C10 H10A 0.9900 . ?
C10 H10B 0.9900 . ?
C11 C12 1.390(6) . ?
C12 C13 1.379(7) . ?
C12 H12 0.9500 . ?
C13 C14 1.372(7) . ?
C13 H13 0.9500 . ?
C14 C15 1.386(6) . ?
C14 H14 0.9500 . ?
C15 H15 0.9500 . ?
O1 C16 1.283(4) . ?
O2 C16 1.254(4) . ?
C16 C17 1.493(5) . ?
C17 H17A 0.9800 . ?
C17 H17B 0.9800 . ?
C17 H17C 0.9800 . ?
P1 F3 1.576(3) . ?
P1 F6 1.580(3) . ?
P1 F5 1.585(3) . ?
P1 F2 1.594(3) . ?
P1 F4 1.594(3) . ?
P1 F1 1.605(3) . ?

loop_
_geom_torsion_atom_site_label_1
_geom_torsion_atom_site_label_2
_geom_torsion_atom_site_label_3
_geom_torsion_atom_site_label_4
_geom_torsion
_geom_torsion_site_symmetry_1
_geom_torsion_site_symmetry_2
_geom_torsion_site_symmetry_3
_geom_torsion_site_symmetry_4
_geom_torsion_publ_flag
C5 N1 C1 C2 3.3(6) . . . . ?
Cu1 N1 C1 C2 -165.2(3) . . . . ?
N1 C1 C2 C3 -1.1(6) . . . . ?
C1 C2 C3 C4 -2.0(6) . . . . ?
C2 C3 C4 C5 2.8(6) . . . . ?
C1 N1 C5 C4 -2.5(5) . . . . ?
Cu1 N1 C5 C4 165.0(3) . . . . ?
C1 N1 C5 C6 -176.6(3) . . . . ?
Cu1 N1 C5 C6 -9.1(5) . . . . ?
C3 C4 C5 N1 -0.6(6) . . . . ?
C3 C4 C5 C6 173.8(4) . . . . ?
C9 N2 C6 C5 36.7(5) . . . . ?
C7 N2 C6 C5 -149.2(3) . . . . ?
N1 C5 C6 N2 -30.6(5) . . . . ?
C4 C5 C6 N2 155.0(3) . . . . ?
C9 N2 C7 C8 -0.9(4) . . . . ?
C6 N2 C7 C8 -175.8(3) . . . . ?
N2 C7 C8 N4 1.0(4) . . . . ?
C9 N4 C8 C7 -0.8(4) . . . . ?
C10 N4 C8 C7 -174.4(3) . . . . ?
C8 N4 C9 N2 0.2(4) . . . . ?
C10 N4 C9 N2 174.1(3) . . . . ?
C8 N4 C9 Cu1 174.2(3) . . . . ?
C10 N4 C9 Cu1 -12.0(5) . . . . ?
C7 N2 C9 N4 0.4(4) . . . . ?
C6 N2 C9 N4 175.3(3) . . . . ?
C7 N2 C9 Cu1 -173.5(3) . . . . ?
C6 N2 C9 Cu1 1.3(5) . . . . ?
C9 N4 C10 C11 50.2(5) . . . . ?
C8 N4 C10 C11 -137.0(4) . . . . ?
C15 N3 C11 C12 -2.4(5) . . . . ?
Cu1 N3 C11 C12 168.4(3) . . . . ?
C15 N3 C11 C10 -178.0(3) . . . . ?
Cu1 N3 C11 C10 -7.3(5) . . . . ?
N4 C10 C11 N3 -37.5(5) . . . . ?
N4 C10 C11 C12 146.7(4) . . . . ?
N3 C11 C12 C13 0.7(6) . . . . ?
C10 C11 C12 C13 176.5(4) . . . . ?
C11 C12 C13 C14 0.8(7) . . . . ?
C12 C13 C14 C15 -0.6(7) . . . . ?
C11 N3 C15 C14 2.6(6) . . . . ?
Cu1 N3 C15 C14 -168.6(3) . . . . ?
C13 C14 C15 N3 -1.1(6) . . . . ?
Cu1 O2 C16 O1 159.8(3) 4_565 . . . ?
Cu1 O2 C16 C17 -22.0(6) 4_565 . . . ?
Cu1 O1 C16 O2 6.5(4) . . . . ?
Cu1 O1 C16 C17 -171.7(3) . . . . ?
